data_4130397
loop_
_publ_author_name
'Souto, Manuel'
'Cui, HengBo'
'Pe\~na-\'Alvarez, Miriam'
'Baonza, Valent\'in G'
'Jeschke, Harald O.'
'Tomic, Milan'
'Valent\'i, Roser'
'Blasi, Davide'
'Ratera, Imma'
'Rovira, Concepci\'o'
'Veciana, Jaume'

_publ_section_title
;
 Pressure-Induced Conductivity in a Neutral Nonplanar Spin-Localized
 Radical.
;
_journal_issue 36
_journal_name_full 'Journal of the American Chemical Society'
_journal_page_first 11517
_journal_page_last 11525
_journal_paper_doi 10.1021/jacs.6b02888
_journal_volume 138
_journal_year 2016
_chemical_formula_moiety 'C19 Cl15'
_chemical_formula_sum 'C19 Cl15'
_chemical_formula_weight 759.94
_space_group_crystal_system triclinic
_space_group_IT_number 2
_space_group_name_Hall '-P 1'
_space_group_name_H-M_alt 'P -1'
_audit_creation_method SHELXL-2013
_cell_angle_alpha 96.541(7)
_cell_angle_beta 90.943(7)
_cell_angle_gamma 100.171(7)
_cell_formula_units_Z 4
_cell_length_a 8.960(3)
_cell_length_b 13.051(5)
_cell_length_c 27.917(10)
_cell_measurement_reflns_used 1621
_cell_measurement_temperature 298(2)
_cell_measurement_theta_max 21.19
_cell_measurement_theta_min 2.29
_cell_volume 3190(2)
_computing_cell_refinement 'Bruker SMART'
_computing_data_collection 'Bruker SMART'
_computing_data_reduction 'Bruker SAINT'
_computing_molecular_graphics 'Bruker SHELXTL'
_computing_publication_material 'Bruker SHELXTL'
_computing_structure_refinement 'SHELXL-2013 (Sheldrick, 2013)'
_computing_structure_solution 'Bruker SHELXTL'
_diffrn_ambient_temperature 298(2)
_diffrn_measured_fraction_theta_full 0.987
_diffrn_measured_fraction_theta_max 0.885
_diffrn_measurement_device_type 'CCD area detector'
_diffrn_measurement_method 'phi and omega scans'
_diffrn_radiation_monochromator graphite
_diffrn_radiation_source 'sealed tube'
_diffrn_radiation_type MoK\a
_diffrn_radiation_wavelength 0.71073
_diffrn_reflns_av_R_equivalents 0.0510
_diffrn_reflns_av_unetI/netI 0.1415
_diffrn_reflns_Laue_measured_fraction_full 0.987
_diffrn_reflns_Laue_measured_fraction_max 0.885
_diffrn_reflns_limit_h_max 10
_diffrn_reflns_limit_h_min -11
_diffrn_reflns_limit_k_max 14
_diffrn_reflns_limit_k_min -17
_diffrn_reflns_limit_l_max 36
_diffrn_reflns_limit_l_min -35
_diffrn_reflns_number 19909
_diffrn_reflns_point_group_measured_fraction_full 0.987
_diffrn_reflns_point_group_measured_fraction_max 0.885
_diffrn_reflns_theta_full 25.242
_diffrn_reflns_theta_max 28.285
_diffrn_reflns_theta_min 1.469
_exptl_absorpt_coefficient_mu 1.303
_exptl_absorpt_correction_T_max 1.0
_exptl_absorpt_correction_T_min 0.060960
_exptl_absorpt_correction_type empirical
_exptl_absorpt_process_details 'SADABS v2.10 BRUKER 2001'
_exptl_crystal_colour red
_exptl_crystal_density_diffrn 1.582
_exptl_crystal_description block
_exptl_crystal_F_000 1476
_exptl_crystal_size_max 0.5
_exptl_crystal_size_mid 0.25
_exptl_crystal_size_min 0.12
_refine_diff_density_max 0.441
_refine_diff_density_min -0.365
_refine_diff_density_rms 0.079
_refine_ls_extinction_method none
_refine_ls_goodness_of_fit_ref 0.881
_refine_ls_hydrogen_treatment undef
_refine_ls_matrix_type full
_refine_ls_number_parameters 613
_refine_ls_number_reflns 14000
_refine_ls_number_restraints 0
_refine_ls_restrained_S_all 0.881
_refine_ls_R_factor_all 0.1766
_refine_ls_R_factor_gt 0.0691
_refine_ls_shift/su_max 0.000
_refine_ls_shift/su_mean 0.000
_refine_ls_structure_factor_coef Fsqd
_refine_ls_weighting_details 'w=1/[\s^2^(Fo^2^)+(0.0734P)^2^] where P=(Fo^2^+2Fc^2^)/3'
_refine_ls_weighting_scheme calc
_refine_ls_wR_factor_gt 0.1541
_refine_ls_wR_factor_ref 0.2052
_reflns_Friedel_coverage 0.000
_reflns_number_gt 5130
_reflns_number_total 14000
_reflns_threshold_expression 'I > 2\s(I)'
_cod_data_source_file ja6b02888_si_002.cif
_cod_data_source_block ptmdcmhexa_sq_s
_cod_original_cell_volume 3190.2(19)
_cod_database_code 4130397
_shelx_space_group_comment
;
The symmetry employed for this shelxl refinement is uniquely defined
by the following loop, which should always be used as a source of
symmetry information in preference to the above space-group names.
They are only intended as comments.
;
_shelxl_version_number 2013-3

loop_
_space_group_symop_operation_xyz
'x, y, z'
'-x, -y, -z'

loop_
_atom_site_label
_atom_site_type_symbol
_atom_site_fract_x
_atom_site_fract_y
_atom_site_fract_z
_atom_site_U_iso_or_equiv
_atom_site_adp_type
_atom_site_occupancy
_atom_site_site_symmetry_order
_atom_site_calc_flag
C21 C 0.8169(6) 0.0509(5) 0.11575(18) 0.0472(14) Uani 1 1 d
C22 C 0.9528(6) 0.0928(5) 0.0955(2) 0.0571(16) Uani 1 1 d
Cl22 Cl 1.02239(19) 0.22511(15) 0.10500(7) 0.0825(6) Uani 1 1 d
C38 C 0.5357(6) 0.0809(5) 0.20880(19) 0.0511(15) Uani 1 1 d
Cl38 Cl 0.39112(17) 0.10109(15) 0.17055(6) 0.0737(5) Uani 1 1 d
C37 C 0.4949(6) 0.0512(5) 0.2541(2) 0.0573(16) Uani 1 1 d
Cl37 Cl 0.30802(18) 0.03558(16) 0.27085(6) 0.0833(6) Uani 1 1 d
C36 C 0.6067(7) 0.0293(5) 0.28467(19) 0.0571(16) Uani 1 1 d
Cl36 Cl 0.5582(2) -0.01159(18) 0.33971(6) 0.0976(7) Uani 1 1 d
C35 C 0.7571(6) 0.0442(5) 0.2719(2) 0.0574(17) Uani 1 1 d
Cl35 Cl 0.89646(19) 0.02406(15) 0.31063(6) 0.0783(5) Uani 1 1 d
C34 C 0.7952(6) 0.0742(5) 0.2265(2) 0.0517(15) Uani 1 1 d
Cl34 Cl 0.98430(16) 0.09551(15) 0.21298(6) 0.0756(5) Uani 1 1 d
C33 C 0.6844(6) 0.0920(5) 0.19373(18) 0.0479(15) Uani 1 1 d
C32 C 0.6240(6) 0.2074(5) 0.0800(2) 0.0553(16) Uani 1 1 d
Cl32 Cl 0.58637(17) 0.09162(15) 0.04331(5) 0.0737(5) Uani 1 1 d
C31 C 0.5857(7) 0.2952(7) 0.0621(3) 0.076(2) Uani 1 1 d
Cl31 Cl 0.5098(3) 0.2855(2) 0.00495(8) 0.1368(10) Uani 1 1 d
C30 C 0.6102(8) 0.3882(7) 0.0900(3) 0.091(3) Uani 1 1 d
Cl30 Cl 0.5636(3) 0.4990(2) 0.06967(12) 0.1622(13) Uani 1 1 d
C29 C 0.6733(8) 0.3989(6) 0.1371(3) 0.087(2) Uani 1 1 d
Cl29 Cl 0.7117(3) 0.51704(17) 0.17229(11) 0.1408(10) Uani 1 1 d
C28 C 0.7109(7) 0.3082(5) 0.1551(2) 0.0616(17) Uani 1 1 d
Cl28 Cl 0.8028(2) 0.32405(16) 0.21031(6) 0.0948(7) Uani 1 1 d
C27 C 0.6866(6) 0.2118(5) 0.1269(2) 0.0490(15) Uani 1 1 d
C26 C 0.7713(6) -0.0573(5) 0.10725(19) 0.0499(15) Uani 1 1 d
Cl26 Cl 0.59662(17) -0.11621(14) 0.12635(6) 0.0709(5) Uani 1 1 d
C25 C 0.8607(7) -0.1224(5) 0.0825(2) 0.0587(17) Uani 1 1 d
Cl25 Cl 0.8006(2) -0.25618(15) 0.07342(6) 0.0839(6) Uani 1 1 d
C24 C 0.9971(7) -0.0790(6) 0.0646(2) 0.0628(18) Uani 1 1 d
Cl24 Cl 1.1090(2) -0.15787(19) 0.03479(7) 0.1061(8) Uani 1 1 d
C23 C 1.0427(6) 0.0278(6) 0.0702(2) 0.0628(18) Uani 1 1 d
Cl23 Cl 1.21134(18) 0.08337(18) 0.04699(7) 0.0967(7) Uani 1 1 d
Cl4 Cl 0.2407(3) 0.5423(2) 0.50680(8) 0.1183(8) Uani 1 1 d
Cl6 Cl 0.0182(3) 0.30351(17) 0.34379(11) 0.1372(10) Uani 1 1 d
Cl10 Cl -0.1428(2) 0.79781(15) 0.19915(6) 0.0786(5) Uani 1 1 d
Cl11 Cl 0.1911(2) 0.80676(19) 0.16695(6) 0.1001(7) Uani 1 1 d
Cl12 Cl 0.43438(19) 0.75471(18) 0.23631(7) 0.0938(7) Uani 1 1 d
Cl13 Cl 0.35099(17) 0.70514(15) 0.33913(6) 0.0746(5) Uani 1 1 d
C13 C 0.2119(6) 0.7283(5) 0.2999(2) 0.0540(16) Uani 1 1 d
Cl17 Cl -0.3171(2) 1.0019(2) 0.48271(8) 0.1160(8) Uani 1 1 d
C17 C -0.2215(7) 0.9160(6) 0.4498(2) 0.070(2) Uani 1 1 d
Cl18 Cl -0.4530(2) 0.7641(2) 0.46626(8) 0.1108(8) Uani 1 1 d
C18 C -0.2800(7) 0.8112(6) 0.4420(2) 0.0651(19) Uani 1 1 d
C20 C 0.7221(7) 0.1174(5) 0.1440(2) 0.0630(17) Uani 1 1 d
C1 C 0.0218(7) 0.7063(5) 0.3663(2) 0.0642(18) Uani 1 1 d
C2 C 0.0540(6) 0.6114(5) 0.3859(2) 0.0506(15) Uani 1 1 d
Cl3 Cl 0.15999(18) 0.73470(15) 0.46794(6) 0.0737(5) Uani 1 1 d
C3 C 0.1190(6) 0.6170(5) 0.4323(2) 0.0536(16) Uani 1 1 d
C4 C 0.1571(7) 0.5314(6) 0.4505(2) 0.0646(18) Uani 1 1 d
C5 C 0.1286(8) 0.4363(7) 0.4241(3) 0.084(2) Uani 1 1 d
Cl5 Cl 0.1791(3) 0.32852(19) 0.44609(11) 0.1458(11) Uani 1 1 d
C6 C 0.0613(8) 0.4244(5) 0.3780(3) 0.082(2) Uani 1 1 d
Cl7 Cl -0.0677(2) 0.49507(16) 0.30325(6) 0.0935(6) Uani 1 1 d
C7 C 0.0238(6) 0.5117(6) 0.3589(2) 0.0625(17) Uani 1 1 d
C8 C 0.0617(6) 0.7263(4) 0.31672(18) 0.0467(14) Uani 1 1 d
Cl9 Cl -0.23517(17) 0.73527(15) 0.29776(6) 0.0753(5) Uani 1 1 d
C9 C -0.0459(6) 0.7479(5) 0.28334(19) 0.0531(16) Uani 1 1 d
C10 C -0.0072(7) 0.7720(5) 0.23772(19) 0.0557(16) Uani 1 1 d
C11 C 0.1409(7) 0.7738(5) 0.22321(19) 0.0592(17) Uani 1 1 d
C12 C 0.2498(6) 0.7516(5) 0.2543(2) 0.0633(17) Uani 1 1 d
C14 C -0.0648(6) 0.7779(5) 0.39525(19) 0.0495(15) Uani 1 1 d
C15 C -0.0085(6) 0.8845(5) 0.40317(19) 0.0490(15) Uani 1 1 d
Cl15 Cl 0.16763(17) 0.93497(14) 0.38177(6) 0.0706(5) Uani 1 1 d
Cl16 Cl -0.0087(2) 1.08549(15) 0.43969(7) 0.0878(6) Uani 1 1 d
C16 C -0.0840(7) 0.9538(5) 0.4300(2) 0.0587(17) Uani 1 1 d
C19 C -0.2030(7) 0.7426(5) 0.4154(2) 0.0557(16) Uani 1 1 d
Cl19 Cl -0.28871(19) 0.61394(15) 0.40357(6) 0.0817(6) Uani 1 1 d

loop_
_atom_site_aniso_label
_atom_site_aniso_U_11
_atom_site_aniso_U_22
_atom_site_aniso_U_33
_atom_site_aniso_U_23
_atom_site_aniso_U_13
_atom_site_aniso_U_12
C21 0.046(3) 0.058(4) 0.040(3) 0.015(3) 0.008(3) 0.009(3)
C22 0.041(3) 0.076(5) 0.051(4) 0.005(3) 0.002(3) 0.007(3)
Cl22 0.0693(11) 0.0787(14) 0.0936(13) 0.0142(11) 0.0135(10) -0.0064(10)
C38 0.045(3) 0.070(5) 0.042(3) 0.009(3) -0.003(3) 0.019(3)
Cl38 0.0518(9) 0.1086(15) 0.0670(10) 0.0234(10) -0.0036(8) 0.0240(9)
C37 0.042(3) 0.076(5) 0.057(4) 0.009(4) 0.008(3) 0.016(3)
Cl37 0.0563(10) 0.1198(17) 0.0778(12) 0.0232(11) 0.0239(8) 0.0173(10)
C36 0.066(4) 0.072(5) 0.036(3) 0.017(3) 0.010(3) 0.013(3)
Cl36 0.1009(14) 0.137(2) 0.0646(11) 0.0488(12) 0.0229(10) 0.0236(13)
C35 0.053(4) 0.076(5) 0.046(4) 0.019(3) -0.005(3) 0.014(3)
Cl35 0.0775(11) 0.0964(15) 0.0655(11) 0.0269(10) -0.0155(9) 0.0187(10)
C34 0.043(3) 0.058(4) 0.055(4) 0.009(3) 0.003(3) 0.013(3)
Cl34 0.0464(8) 0.1140(16) 0.0705(11) 0.0265(11) 0.0021(8) 0.0155(9)
C33 0.044(3) 0.063(4) 0.041(3) 0.014(3) 0.012(3) 0.017(3)
C32 0.046(3) 0.069(5) 0.050(4) 0.010(3) 0.002(3) 0.005(3)
Cl32 0.0536(9) 0.1079(16) 0.0544(10) -0.0037(10) -0.0022(8) 0.0097(9)
C31 0.066(4) 0.084(6) 0.081(5) 0.033(5) -0.011(4) 0.004(4)
Cl31 0.1216(18) 0.182(3) 0.1107(17) 0.0847(18) -0.0446(15) -0.0024(17)
C30 0.076(5) 0.086(7) 0.123(7) 0.059(6) 0.000(5) 0.019(5)
Cl30 0.150(2) 0.113(2) 0.246(3) 0.100(2) -0.021(2) 0.0336(17)
C29 0.078(5) 0.054(5) 0.127(7) 0.016(5) 0.010(5) 0.005(4)
Cl29 0.161(2) 0.0575(16) 0.198(3) -0.0073(17) 0.002(2) 0.0195(15)
C28 0.061(4) 0.054(5) 0.069(4) 0.009(4) 0.002(3) 0.006(3)
Cl28 0.1180(16) 0.0920(16) 0.0663(12) -0.0104(11) -0.0201(11) 0.0113(12)
C27 0.040(3) 0.058(5) 0.048(4) 0.006(3) 0.005(3) 0.005(3)
C26 0.044(3) 0.066(5) 0.044(3) 0.012(3) 0.005(3) 0.015(3)
Cl26 0.0547(9) 0.0755(13) 0.0832(12) 0.0205(10) 0.0131(8) 0.0058(8)
C25 0.062(4) 0.067(5) 0.051(4) 0.013(3) 0.001(3) 0.019(4)
Cl25 0.1089(14) 0.0700(14) 0.0761(12) 0.0035(10) -0.0071(10) 0.0298(11)
C24 0.056(4) 0.092(6) 0.049(4) 0.010(4) 0.009(3) 0.036(4)
Cl24 0.1082(15) 0.140(2) 0.0903(14) 0.0155(13) 0.0399(12) 0.0736(15)
C23 0.042(3) 0.101(6) 0.046(4) 0.018(4) 0.005(3) 0.010(4)
Cl23 0.0488(9) 0.157(2) 0.0866(13) 0.0300(13) 0.0230(9) 0.0146(11)
Cl4 0.1159(17) 0.162(2) 0.0937(15) 0.0677(15) -0.0113(13) 0.0390(15)
Cl6 0.136(2) 0.0589(15) 0.209(3) -0.0103(17) 0.0045(19) 0.0135(14)
Cl10 0.0830(12) 0.0971(15) 0.0613(10) 0.0252(10) -0.0153(9) 0.0231(10)
Cl11 0.1021(14) 0.148(2) 0.0563(11) 0.0365(12) 0.0180(10) 0.0207(13)
Cl12 0.0562(10) 0.147(2) 0.0834(13) 0.0243(13) 0.0221(9) 0.0239(11)
Cl13 0.0577(9) 0.1037(15) 0.0691(11) 0.0219(10) -0.0069(8) 0.0261(9)
C13 0.048(3) 0.069(5) 0.050(4) 0.007(3) -0.001(3) 0.024(3)
Cl17 0.1018(16) 0.141(2) 0.1130(16) -0.0159(15) 0.0293(13) 0.0616(15)
C17 0.061(4) 0.089(6) 0.061(4) -0.014(4) -0.002(3) 0.037(4)
Cl18 0.0578(11) 0.165(2) 0.1084(16) 0.0200(15) 0.0315(10) 0.0116(12)
C18 0.047(4) 0.093(6) 0.058(4) 0.013(4) 0.009(3) 0.017(4)
C20 0.077(4) 0.065(5) 0.058(4) 0.016(4) 0.027(3) 0.035(4)
C1 0.091(5) 0.072(5) 0.042(4) 0.014(3) 0.018(3) 0.043(4)
C2 0.047(3) 0.052(4) 0.053(4) 0.014(3) 0.001(3) 0.004(3)
Cl3 0.0681(10) 0.0938(15) 0.0567(10) 0.0009(10) -0.0075(8) 0.0143(10)
C3 0.051(3) 0.061(4) 0.051(4) 0.018(3) 0.005(3) 0.010(3)
C4 0.058(4) 0.066(5) 0.073(5) 0.028(4) -0.001(3) 0.008(4)
C5 0.077(5) 0.083(6) 0.102(6) 0.053(5) 0.016(5) 0.016(4)
Cl5 0.145(2) 0.0990(19) 0.217(3) 0.093(2) 0.006(2) 0.0385(16)
C6 0.071(5) 0.049(5) 0.124(7) 0.013(5) 0.026(5) 0.004(4)
Cl7 0.1039(15) 0.0866(15) 0.0804(13) -0.0163(11) -0.0216(11) 0.0098(11)
C7 0.055(4) 0.058(5) 0.074(4) 0.015(4) 0.003(3) 0.001(3)
C8 0.051(3) 0.053(4) 0.037(3) 0.003(3) 0.000(3) 0.014(3)
Cl9 0.0525(9) 0.1121(16) 0.0678(11) 0.0254(10) 0.0024(8) 0.0232(9)
C9 0.047(3) 0.070(5) 0.048(4) 0.017(3) 0.002(3) 0.018(3)
C10 0.067(4) 0.069(5) 0.037(3) 0.011(3) -0.004(3) 0.025(3)
C11 0.073(4) 0.074(5) 0.035(3) 0.011(3) 0.009(3) 0.021(4)
C12 0.059(4) 0.082(5) 0.054(4) 0.019(4) 0.013(3) 0.016(3)
C14 0.056(4) 0.057(5) 0.041(3) 0.008(3) 0.007(3) 0.022(3)
C15 0.047(3) 0.059(5) 0.045(3) 0.015(3) 0.001(3) 0.013(3)
Cl15 0.0631(10) 0.0796(13) 0.0686(11) 0.0166(9) 0.0151(8) 0.0049(9)
Cl16 0.1122(15) 0.0630(13) 0.0871(13) -0.0003(11) -0.0034(11) 0.0192(11)
C16 0.059(4) 0.073(5) 0.050(4) 0.015(3) 0.008(3) 0.021(4)
C19 0.058(4) 0.066(5) 0.045(3) 0.017(3) -0.003(3) 0.010(3)
Cl19 0.0730(11) 0.0804(14) 0.0889(13) 0.0273(11) -0.0005(10) -0.0049(10)

loop_
_atom_type_symbol
_atom_type_description
_atom_type_scat_dispersion_real
_atom_type_scat_dispersion_imag
_atom_type_scat_source
C C 0.0033 0.0016 'International Tables Vol C Tables 4.2.6.8 and 6.1.1.4'
Cl Cl 0.1484 0.1585 'International Tables Vol C Tables 4.2.6.8 and 6.1.1.4'

loop_
_exptl_crystal_face_index_h
_exptl_crystal_face_index_k
_exptl_crystal_face_index_l
_exptl_crystal_face_perp_dist
0.00 1.00 0.00 0.0600
0.00 -1.00 0.00 0.0600
0.00 0.00 1.00 0.1200
0.00 0.00 -1.00 0.1200
1.00 0.00 0.00 0.2500
-1.00 0.00 0.00 0.2500

loop_
_geom_angle_atom_site_label_1
_geom_angle_atom_site_label_2
_geom_angle_atom_site_label_3
_geom_angle
C26 C21 C22 116.5(5)
C26 C21 C20 120.8(5)
C22 C21 C20 122.7(6)
C21 C22 C23 121.5(6)
C21 C22 Cl22 120.4(5)
C23 C22 Cl22 117.9(5)
C33 C38 C37 122.4(5)
C33 C38 Cl38 120.3(4)
C37 C38 Cl38 117.2(4)
C36 C37 C38 118.7(5)
C36 C37 Cl37 120.4(5)
C38 C37 Cl37 120.9(4)
C35 C36 C37 120.5(5)
C35 C36 Cl36 119.9(4)
C37 C36 Cl36 119.6(5)
C36 C35 C34 119.6(5)
C36 C35 Cl35 120.7(5)
C34 C35 Cl35 119.7(4)
C35 C34 C33 121.4(5)
C35 C34 Cl34 117.8(4)
C33 C34 Cl34 120.7(4)
C38 C33 C34 117.2(5)
C38 C33 C20 120.9(5)
C34 C33 C20 121.9(5)
C31 C32 C27 122.3(6)
C31 C32 Cl32 117.2(5)
C27 C32 Cl32 120.5(5)
C30 C31 C32 119.6(6)
C30 C31 Cl31 120.0(6)
C32 C31 Cl31 120.4(6)
C31 C30 C29 121.4(7)
C31 C30 Cl30 121.4(7)
C29 C30 Cl30 117.2(7)
C30 C29 C28 118.3(7)
C30 C29 Cl29 122.1(7)
C28 C29 Cl29 119.6(6)
C27 C28 C29 121.2(6)
C27 C28 Cl28 120.6(5)
C29 C28 Cl28 118.0(6)
C28 C27 C32 117.2(5)
C28 C27 C20 122.8(5)
C32 C27 C20 120.0(6)
C21 C26 C25 122.2(5)
C21 C26 Cl26 120.2(4)
C25 C26 Cl26 117.6(5)
C24 C25 C26 119.9(6)
C24 C25 Cl25 119.6(5)
C26 C25 Cl25 120.5(5)
C23 C24 C25 119.7(6)
C23 C24 Cl24 119.8(5)
C25 C24 Cl24 120.4(6)
C24 C23 C22 120.1(6)
C24 C23 Cl23 120.3(5)
C22 C23 Cl23 119.6(6)
C12 C13 C8 121.9(5)
C12 C13 Cl13 119.4(4)
C8 C13 Cl13 118.6(4)
C18 C17 C16 119.4(6)
C18 C17 Cl17 121.0(6)
C16 C17 Cl17 119.6(6)
C17 C18 C19 120.7(6)
C17 C18 Cl18 119.3(6)
C19 C18 Cl18 119.9(6)
C27 C20 C21 121.4(5)
C27 C20 C33 121.0(5)
C21 C20 C33 117.0(5)
C8 C1 C2 120.8(5)
C8 C1 C14 119.1(5)
C2 C1 C14 119.8(5)
C3 C2 C7 116.6(5)
C3 C2 C1 121.2(6)
C7 C2 C1 122.2(5)
C4 C3 C2 122.5(6)
C4 C3 Cl3 117.3(5)
C2 C3 Cl3 120.1(5)
C5 C4 C3 120.4(6)
C5 C4 Cl4 118.6(6)
C3 C4 Cl4 121.0(6)
C4 C5 C6 120.3(7)
C4 C5 Cl5 120.8(6)
C6 C5 Cl5 118.9(7)
C5 C6 C7 119.7(7)
C5 C6 Cl6 121.7(7)
C7 C6 Cl6 118.6(7)
C6 C7 C2 120.5(6)
C6 C7 Cl7 119.3(6)
C2 C7 Cl7 120.1(5)
C9 C8 C13 115.9(5)
C9 C8 C1 121.8(5)
C13 C8 C1 122.3(5)
C10 C9 C8 122.0(5)
C10 C9 Cl9 118.0(4)
C8 C9 Cl9 119.8(4)
C9 C10 C11 119.9(5)
C9 C10 Cl10 119.6(5)
C11 C10 Cl10 120.5(4)
C12 C11 C10 120.3(5)
C12 C11 Cl11 119.6(5)
C10 C11 Cl11 120.1(4)
C13 C12 C11 120.0(5)
C13 C12 Cl12 119.7(4)
C11 C12 Cl12 120.3(5)
C15 C14 C19 116.9(5)
C15 C14 C1 120.2(6)
C19 C14 C1 122.9(6)
C14 C15 C16 122.2(6)
C14 C15 Cl15 120.1(5)
C16 C15 Cl15 117.5(5)
C15 C16 C17 119.4(6)
C15 C16 Cl16 120.7(5)
C17 C16 Cl16 119.9(5)
C18 C19 C14 121.3(6)
C18 C19 Cl19 118.3(5)
C14 C19 Cl19 120.2(5)

loop_
_geom_bond_atom_site_label_1
_geom_bond_atom_site_label_2
_geom_bond_distance
C21 C26 1.391(8)
C21 C22 1.400(7)
C21 C20 1.492(8)
C22 C23 1.411(8)
C22 Cl22 1.718(7)
C38 C33 1.392(7)
C38 C37 1.400(7)
C38 Cl38 1.740(5)
C37 C36 1.394(7)
C37 Cl37 1.729(6)
C36 C35 1.386(8)
C36 Cl36 1.721(6)
C35 C34 1.399(7)
C35 Cl35 1.713(5)
C34 C33 1.405(7)
C34 Cl34 1.723(6)
C33 C20 1.493(7)
C32 C31 1.395(9)
C32 C27 1.406(7)
C32 Cl32 1.704(6)
C31 C30 1.346(10)
C31 Cl31 1.706(7)
C30 C29 1.406(10)
C30 Cl30 1.726(7)
C29 C28 1.426(9)
C29 Cl29 1.708(7)
C28 C27 1.386(8)
C28 Cl28 1.710(6)
C27 C20 1.454(8)
C26 C25 1.403(8)
C26 Cl26 1.738(6)
C25 C24 1.379(8)
C25 Cl25 1.722(7)
C24 C23 1.372(9)
C24 Cl24 1.719(6)
C23 Cl23 1.727(6)
Cl4 C4 1.711(6)
Cl6 C6 1.726(7)
Cl10 C10 1.713(5)
Cl11 C11 1.721(6)
Cl12 C12 1.731(6)
Cl13 C13 1.735(5)
C13 C12 1.377(7)
C13 C8 1.429(7)
Cl17 C17 1.723(6)
C17 C18 1.366(9)
C17 C16 1.391(9)
Cl18 C18 1.741(7)
C18 C19 1.383(8)
C1 C8 1.476(7)
C1 C2 1.481(8)
C1 C14 1.494(8)
C2 C3 1.399(7)
C2 C7 1.406(8)
Cl3 C3 1.710(6)
C3 C4 1.372(8)
C4 C5 1.349(9)
C5 C6 1.393(9)
C5 Cl5 1.724(7)
C6 C7 1.401(9)
Cl7 C7 1.719(6)
C8 C9 1.416(6)
Cl9 C9 1.733(6)
C9 C10 1.382(7)
C10 C11 1.391(8)
C11 C12 1.384(7)
C14 C15 1.385(8)
C14 C19 1.394(8)
C15 C16 1.385(8)
C15 Cl15 1.742(6)
Cl16 C16 1.720(7)
C19 Cl19 1.712(6)

loop_
_geom_torsion_atom_site_label_1
_geom_torsion_atom_site_label_2
_geom_torsion_atom_site_label_3
_geom_torsion_atom_site_label_4
_geom_torsion
C26 C21 C22 C23 -3.6(8)
C20 C21 C22 C23 177.9(5)
C26 C21 C22 Cl22 -178.3(4)
C20 C21 C22 Cl22 3.2(8)
C33 C38 C37 C36 -1.7(9)
Cl38 C38 C37 C36 176.9(5)
C33 C38 C37 Cl37 -178.6(5)
Cl38 C38 C37 Cl37 -0.1(7)
C38 C37 C36 C35 4.7(9)
Cl37 C37 C36 C35 -178.4(5)
C38 C37 C36 Cl36 -177.9(5)
Cl37 C37 C36 Cl36 -0.9(7)
C37 C36 C35 C34 -4.6(9)
Cl36 C36 C35 C34 177.9(5)
C37 C36 C35 Cl35 176.6(5)
Cl36 C36 C35 Cl35 -0.9(8)
C36 C35 C34 C33 1.5(9)
Cl35 C35 C34 C33 -179.7(5)
C36 C35 C34 Cl34 178.1(5)
Cl35 C35 C34 Cl34 -3.1(7)
C37 C38 C33 C34 -1.3(9)
Cl38 C38 C33 C34 -179.8(4)
C37 C38 C33 C20 176.2(6)
Cl38 C38 C33 C20 -2.3(8)
C35 C34 C33 C38 1.4(9)
Cl34 C34 C33 C38 -175.1(4)
C35 C34 C33 C20 -176.1(6)
Cl34 C34 C33 C20 7.4(8)
C27 C32 C31 C30 0.7(10)
Cl32 C32 C31 C30 178.7(6)
C27 C32 C31 Cl31 -179.9(5)
Cl32 C32 C31 Cl31 -1.9(8)
C32 C31 C30 C29 -0.2(12)
Cl31 C31 C30 C29 -179.7(6)
C32 C31 C30 Cl30 -179.5(5)
Cl31 C31 C30 Cl30 1.0(10)
C31 C30 C29 C28 -0.2(12)
Cl30 C30 C29 C28 179.1(5)
C31 C30 C29 Cl29 177.6(6)
Cl30 C30 C29 Cl29 -3.1(9)
C30 C29 C28 C27 0.2(10)
Cl29 C29 C28 C27 -177.6(5)
C30 C29 C28 Cl28 174.3(6)
Cl29 C29 C28 Cl28 -3.5(8)
C29 C28 C27 C32 0.2(9)
Cl28 C28 C27 C32 -173.8(4)
C29 C28 C27 C20 -179.5(6)
Cl28 C28 C27 C20 6.6(8)
C31 C32 C27 C28 -0.7(9)
Cl32 C32 C27 C28 -178.6(4)
C31 C32 C27 C20 179.0(6)
Cl32 C32 C27 C20 1.1(8)
C22 C21 C26 C25 4.1(8)
C20 C21 C26 C25 -177.4(5)
C22 C21 C26 Cl26 -174.5(4)
C20 C21 C26 Cl26 4.0(7)
C21 C26 C25 C24 -1.7(8)
Cl26 C26 C25 C24 177.0(4)
C21 C26 C25 Cl25 179.2(4)
Cl26 C26 C25 Cl25 -2.1(6)
C26 C25 C24 C23 -1.4(9)
Cl25 C25 C24 C23 177.6(4)
C26 C25 C24 Cl24 179.2(4)
Cl25 C25 C24 Cl24 -1.7(7)
C25 C24 C23 C22 1.9(9)
Cl24 C24 C23 C22 -178.7(4)
C25 C24 C23 Cl23 -178.7(4)
Cl24 C24 C23 Cl23 0.6(7)
C21 C22 C23 C24 0.7(9)
Cl22 C22 C23 C24 175.5(4)
C21 C22 C23 Cl23 -178.7(4)
Cl22 C22 C23 Cl23 -3.8(6)
C16 C17 C18 C19 0.9(9)
Cl17 C17 C18 C19 179.7(4)
C16 C17 C18 Cl18 -179.4(4)
Cl17 C17 C18 Cl18 -0.6(8)
C28 C27 C20 C21 -128.2(6)
C32 C27 C20 C21 52.1(8)
C28 C27 C20 C33 42.8(9)
C32 C27 C20 C33 -136.9(6)
C26 C21 C20 C27 -132.1(6)
C22 C21 C20 C27 46.3(8)
C26 C21 C20 C33 56.6(7)
C22 C21 C20 C33 -125.0(6)
C38 C33 C20 C27 58.2(8)
C34 C33 C20 C27 -124.4(6)
C38 C33 C20 C21 -130.5(6)
C34 C33 C20 C21 46.9(8)
C8 C1 C2 C3 134.7(6)
C14 C1 C2 C3 -50.9(8)
C8 C1 C2 C7 -44.1(9)
C14 C1 C2 C7 130.2(6)
C7 C2 C3 C4 2.3(9)
C1 C2 C3 C4 -176.7(6)
C7 C2 C3 Cl3 -179.9(4)
C1 C2 C3 Cl3 1.1(8)
C2 C3 C4 C5 -1.9(10)
Cl3 C3 C4 C5 -179.7(5)
C2 C3 C4 Cl4 178.4(5)
Cl3 C3 C4 Cl4 0.5(7)
C3 C4 C5 C6 0.5(11)
Cl4 C4 C5 C6 -179.7(6)
C3 C4 C5 Cl5 178.7(5)
Cl4 C4 C5 Cl5 -1.5(9)
C4 C5 C6 C7 0.2(11)
Cl5 C5 C6 C7 -178.0(5)
C4 C5 C6 Cl6 -178.2(5)
Cl5 C5 C6 Cl6 3.6(9)
C5 C6 C7 C2 0.3(10)
Cl6 C6 C7 C2 178.7(5)
C5 C6 C7 Cl7 -176.8(5)
Cl6 C6 C7 Cl7 1.7(8)
C3 C2 C7 C6 -1.5(9)
C1 C2 C7 C6 177.5(6)
C3 C2 C7 Cl7 175.6(4)
C1 C2 C7 Cl7 -5.5(8)
C12 C13 C8 C9 1.1(9)
Cl13 C13 C8 C9 178.7(4)
C12 C13 C8 C1 -177.1(6)
Cl13 C13 C8 C1 0.6(8)
C2 C1 C8 C9 127.5(6)
C14 C1 C8 C9 -46.9(8)
C2 C1 C8 C13 -54.4(8)
C14 C1 C8 C13 131.2(6)
C13 C8 C9 C10 -1.6(8)
C1 C8 C9 C10 176.6(6)
C13 C8 C9 Cl9 173.8(4)
C1 C8 C9 Cl9 -8.0(8)
C8 C9 C10 C11 1.1(9)
Cl9 C9 C10 C11 -174.3(5)
C8 C9 C10 Cl10 -179.8(5)
Cl9 C9 C10 Cl10 4.8(7)
C9 C10 C11 C12 -0.1(10)
Cl10 C10 C11 C12 -179.2(5)
C9 C10 C11 Cl11 -178.5(5)
Cl10 C10 C11 Cl11 2.4(8)
C8 C13 C12 C11 -0.1(10)
Cl13 C13 C12 C11 -177.8(5)
C8 C13 C12 Cl12 179.0(5)
Cl13 C13 C12 Cl12 1.4(8)
C10 C11 C12 C13 -0.4(10)
Cl11 C11 C12 C13 178.0(5)
C10 C11 C12 Cl12 -179.5(5)
Cl11 C11 C12 Cl12 -1.1(8)
C8 C1 C14 C15 -56.6(8)
C2 C1 C14 C15 128.9(6)
C8 C1 C14 C19 123.4(6)
C2 C1 C14 C19 -51.0(8)
C19 C14 C15 C16 0.5(8)
C1 C14 C15 C16 -179.5(5)
C19 C14 C15 Cl15 177.1(4)
C1 C14 C15 Cl15 -2.9(7)
C14 C15 C16 C17 -0.2(8)
Cl15 C15 C16 C17 -176.9(4)
C14 C15 C16 Cl16 179.1(4)
Cl15 C15 C16 Cl16 2.4(6)
C18 C17 C16 C15 -0.5(9)
Cl17 C17 C16 C15 -179.3(4)
C18 C17 C16 Cl16 -179.8(5)
Cl17 C17 C16 Cl16 1.4(7)
C17 C18 C19 C14 -0.7(9)
Cl18 C18 C19 C14 179.7(4)
C17 C18 C19 Cl19 -175.7(5)
Cl18 C18 C19 Cl19 4.7(7)
C15 C14 C19 C18 0.0(8)
C1 C14 C19 C18 179.9(5)
C15 C14 C19 Cl19 174.9(4)
C1 C14 C19 Cl19 -5.2(8)
